data_1565521
loop_
_publ_author_name
'Saepua, Siriporn'
'Kornsakulkarn, Jittra'
'Choowong, Wilunda'
'Suriyachadkun, Chanwit'
'Boonlarppradab, Chollaratt'
'Thongpanchang, Chawanee'

_publ_section_title
;
 Antimicrobial and Cytotoxic Angucyclic Quinones from <i>Actinomadura
 miaoliensis</i>.
;
_journal_issue 11
_journal_name_full 'Journal of natural products'
_journal_page_first 2775
_journal_page_last 2785
_journal_paper_doi 10.1021/acs.jnatprod.1c00232
_journal_volume 84
_journal_year 2021
_chemical_absolute_configuration unk
_chemical_formula_moiety 'C19 H18 O5'
_chemical_formula_sum 'C19 H18 O5'
_chemical_formula_weight 326.33
_chemical_name_systematic AT2911_Re_A1
_space_group_crystal_system orthorhombic
_space_group_IT_number 18
_space_group_name_Hall 'P 2 2ab'
_space_group_name_H-M_alt 'P 21 21 2'
_atom_sites_solution_hydrogens mixed
_audit_creation_date 2020-10-20
_audit_creation_method
;
Olex2 1.3
(compiled 2020.07.31 svn.rc2a77460 for OlexSys, GUI svn.r6145)
;
_cell_angle_alpha 90
_cell_angle_beta 90
_cell_angle_gamma 90
_cell_formula_units_Z 8
_cell_length_a 15.0046(3)
_cell_length_b 30.2970(5)
_cell_length_c 6.76850(10)
_cell_measurement_reflns_used 9938
_cell_measurement_temperature 273.15
_cell_measurement_theta_max 68.30
_cell_measurement_theta_min 2.92
_cell_volume 3076.92(9)
_computing_molecular_graphics 'Olex2 1.3 (Dolomanov et al., 2009)'
_computing_publication_material 'Olex2 1.3 (Dolomanov et al., 2009)'
_computing_structure_refinement 'XL  (Sheldrick, 2008)'
_computing_structure_solution 'SHELXT 2014/5 (Sheldrick, 2014)'
_diffrn_ambient_temperature 273.15
_diffrn_detector 'PHOTON 100 CMOS DETECTOR'
_diffrn_detector_area_resol_mean 10.4167
_diffrn_detector_type 'PHOTON 100 CMOS'
_diffrn_measured_fraction_theta_full 0.999
_diffrn_measured_fraction_theta_max 0.999
_diffrn_measurement_device '\k-Geometry Diffractometer'
_diffrn_measurement_device_type 'BRUKER D8 VENTURE'
_diffrn_measurement_method '\w and \f scans'
_diffrn_radiation_collimation '0.6 mm'
_diffrn_radiation_monochromator graphite
_diffrn_radiation_probe x-ray
_diffrn_radiation_type CuK\a
_diffrn_radiation_wavelength 1.54178
_diffrn_radiation_xray_symbol K-L~3~
_diffrn_reflns_av_R_equivalents 0.0289
_diffrn_reflns_av_unetI/netI 0.0233
_diffrn_reflns_Laue_measured_fraction_full 0.999
_diffrn_reflns_Laue_measured_fraction_max 0.999
_diffrn_reflns_limit_h_max 18
_diffrn_reflns_limit_h_min -18
_diffrn_reflns_limit_k_max 36
_diffrn_reflns_limit_k_min -36
_diffrn_reflns_limit_l_max 8
_diffrn_reflns_limit_l_min -8
_diffrn_reflns_number 22230
_diffrn_reflns_point_group_measured_fraction_full 0.999
_diffrn_reflns_point_group_measured_fraction_max 0.999
_diffrn_reflns_theta_full 67.679
_diffrn_reflns_theta_max 68.299
_diffrn_reflns_theta_min 3.287
_diffrn_source 'X-ray tube'
_diffrn_source_current 50.0
_diffrn_source_power 2.5
_diffrn_source_target Cu
_diffrn_source_type 'Micro focus tube'
_diffrn_source_voltage 50.0
_exptl_absorpt_coefficient_mu 0.842
_exptl_absorpt_correction_T_max 0.7531
_exptl_absorpt_correction_T_min 0.6764
_exptl_absorpt_correction_type multi-scan
_exptl_absorpt_process_details
;
SADABS-2016/2 (Bruker,2016/2) was used for absorption correction.
wR2(int) was 0.0650 before and 0.0495 after correction.
The Ratio of minimum to maximum transmission is 0.8982.
The \l/2 correction factor is Not present.
;
_exptl_crystal_colour 'clear light yellow'
_exptl_crystal_colour_lustre clear
_exptl_crystal_colour_modifier light
_exptl_crystal_colour_primary yellow
_exptl_crystal_density_diffrn 1.409
_exptl_crystal_description block
_exptl_crystal_F_000 1376
_exptl_crystal_size_max 0.1
_exptl_crystal_size_mid 0.1
_exptl_crystal_size_min 0.1
_refine_diff_density_max 0.176
_refine_diff_density_min -0.174
_refine_diff_density_rms 0.043
_refine_ls_abs_structure_details
;
 Flack x determined using 2210 quotients [(I+)-(I-)]/[(I+)+(I-)]
 (Parsons, Flack and Wagner, Acta Cryst. B69 (2013) 249-259).
;
_refine_ls_abs_structure_Flack -0.02(5)
_refine_ls_extinction_method none
_refine_ls_goodness_of_fit_ref 1.026
_refine_ls_hydrogen_treatment mixed
_refine_ls_matrix_type full
_refine_ls_number_parameters 443
_refine_ls_number_reflns 5621
_refine_ls_number_restraints 0
_refine_ls_restrained_S_all 1.026
_refine_ls_R_factor_all 0.0336
_refine_ls_R_factor_gt 0.0318
_refine_ls_shift/su_max 0.001
_refine_ls_shift/su_mean 0.000
_refine_ls_structure_factor_coef Fsqd
_refine_ls_weighting_details 'w=1/[\s^2^(Fo^2^)+(0.0492P)^2^+0.3331P] where P=(Fo^2^+2Fc^2^)/3'
_refine_ls_weighting_scheme calc
_refine_ls_wR_factor_gt 0.0810
_refine_ls_wR_factor_ref 0.0826
_reflns_Friedel_coverage 0.738
_reflns_Friedel_fraction_full 0.998
_reflns_Friedel_fraction_max 0.997
_reflns_number_gt 5339
_reflns_number_total 5621
_reflns_threshold_expression 'I > 2\s(I)'
_cod_data_source_file np1c00232_si_001.cif
_cod_data_source_block at2911_re_a1-copy
_cod_database_code 1565521
_shelx_shelxl_version_number 2018/3
_shelx_space_group_comment
;
The symmetry employed for this shelxl refinement is uniquely defined
by the following loop, which should always be used as a source of
symmetry information in preference to the above space-group names.
They are only intended as comments.
;
_shelx_estimated_absorpt_t_max 0.920
_shelx_estimated_absorpt_t_min 0.920
_olex2_refinement_description
;
1. Fixed Uiso
 At 1.2 times of:
  All C(H) groups, All C(H,H) groups
 At 1.5 times of:
  All C(H,H,H) groups, All O(H) groups
2.a Ternary CH refined with riding coordinates:
 C1(H1A), C12B(H12B), C14(H14), C25B(H25B)
2.b Secondary CH2 refined with riding coordinates:
 C4(H4A,H4B), C5(H5A,H5B), C6(H6A,H6B), C17(H17A,H17B), C18(H18A,H18B),
 C19(H19A,H19B)
2.c Aromatic/amide H refined with riding coordinates:
 C2(H2), C9(H9A), C10(H10A), C11(H11), C15(H15), C22(H22), C23(H23), C24(H24)
2.d Idealised Me refined as rotating group:
 C13(H13A,H13B,H13C), C26(H26A,H26B,H26C)
2.e Idealised tetrahedral OH refined as rotating group:
 O4(H4), O5(H5), O6(H6), O9(H9), O10(H10)
;
_olex2_submission_original_sample_id AT2911
_olex2_submission_special_instructions 'No special instructions were received'

loop_
_space_group_symop_operation_xyz
'x, y, z'
'-x, -y, z'
'-x+1/2, y+1/2, -z'
'x+1/2, -y+1/2, -z'

loop_
_atom_site_label
_atom_site_type_symbol
_atom_site_fract_x
_atom_site_fract_y
_atom_site_fract_z
_atom_site_U_iso_or_equiv
_atom_site_adp_type
_atom_site_occupancy
_atom_site_site_symmetry_order
_atom_site_calc_flag
_atom_site_refinement_flags_posn
_atom_site_refinement_flags_adp
_atom_site_refinement_flags_occupancy
_atom_site_disorder_assembly
_atom_site_disorder_group
O1 O 0.34717(13) 0.67970(7) -0.0333(3) 0.0731(5) Uani 1 1 d . . . . .
H1 H 0.384(3) 0.6514(14) -0.037(7) 0.110 Uiso 1 1 d . U . . .
O2 O 0.05128(9) 0.54745(5) 0.0088(3) 0.0550(4) Uani 1 1 d . . . . .
O3 O 0.39203(10) 0.59715(6) 0.0128(3) 0.0653(5) Uani 1 1 d . . . . .
O4 O 0.10283(11) 0.47241(5) -0.2595(2) 0.0530(4) Uani 1 1 d . . . . .
H4 H 0.054209 0.469067 -0.206204 0.080 Uiso 1 1 calc R U . . .
O5 O 0.24582(15) 0.47628(7) 0.3903(3) 0.0707(5) Uani 1 1 d . . . . .
H5 H 0.196526 0.474696 0.442137 0.106 Uiso 1 1 calc R U . . .
C1 C 0.17089(14) 0.45488(7) -0.1357(3) 0.0414(4) Uani 1 1 d . . . . .
H1A H 0.227940 0.459427 -0.203192 0.050 Uiso 1 1 calc R U . . .
C2 C 0.15892(14) 0.40610(7) -0.1088(3) 0.0463(5) Uani 1 1 d . . . . .
H2 H 0.135665 0.390158 -0.214271 0.056 Uiso 1 1 calc R U . . .
C3 C 0.17904(15) 0.38409(7) 0.0541(4) 0.0517(5) Uani 1 1 d . . . . .
C4 C 0.2170(2) 0.40695(9) 0.2305(4) 0.0661(7) Uani 1 1 d . . . . .
H4A H 0.269403 0.390820 0.273452 0.079 Uiso 1 1 calc R U . . .
H4B H 0.173648 0.405565 0.336538 0.079 Uiso 1 1 calc R U . . .
C4A C 0.24320(18) 0.45531(8) 0.1992(3) 0.0546(6) Uani 1 1 d . . . . .
C5 C 0.33585(17) 0.46031(9) 0.1136(4) 0.0624(7) Uani 1 1 d . . . . .
H5A H 0.338118 0.445799 -0.014007 0.075 Uiso 1 1 calc R U . . .
H5B H 0.378327 0.445759 0.199836 0.075 Uiso 1 1 calc R U . . .
C6 C 0.36276(16) 0.50870(9) 0.0890(5) 0.0715(8) Uani 1 1 d . . . . .
H6A H 0.391347 0.518500 0.209778 0.086 Uiso 1 1 calc R U . . .
H6B H 0.406449 0.510685 -0.016286 0.086 Uiso 1 1 calc R U . . .
C6A C 0.28748(13) 0.53954(7) 0.0429(3) 0.0465(5) Uani 1 1 d . . . . .
C7 C 0.31224(13) 0.58655(8) 0.0138(3) 0.0468(5) Uani 1 1 d . . . . .
C7A C 0.24196(14) 0.61973(7) -0.0099(3) 0.0418(4) Uani 1 1 d . . . . .
C8 C 0.26245(16) 0.66478(8) -0.0305(3) 0.0510(5) Uani 1 1 d . . . . .
C9 C 0.19424(18) 0.69572(7) -0.0448(3) 0.0551(6) Uani 1 1 d . . . . .
H9A H 0.207990 0.725518 -0.057326 0.066 Uiso 1 1 calc R U . . .
C10 C 0.10664(17) 0.68250(7) -0.0403(3) 0.0519(5) Uani 1 1 d . . . . .
H10A H 0.061479 0.703437 -0.048990 0.062 Uiso 1 1 calc R U . . .
C11 C 0.08499(14) 0.63778(7) -0.0229(3) 0.0438(4) Uani 1 1 d . . . . .
H11 H 0.025631 0.628946 -0.021440 0.053 Uiso 1 1 calc R U . . .
C11A C 0.15215(13) 0.60677(6) -0.0079(3) 0.0381(4) Uani 1 1 d . . . . .
C12 C 0.12898(12) 0.55941(6) 0.0114(3) 0.0379(4) Uani 1 1 d . . . . .
C12A C 0.20170(13) 0.52672(7) 0.0376(3) 0.0390(4) Uani 1 1 d . . . . .
C12B C 0.17606(14) 0.47895(7) 0.0648(3) 0.0410(4) Uani 1 1 d . . . . .
H12B H 0.117220 0.477758 0.127387 0.049 Uiso 1 1 calc R U . . .
C13 C 0.1634(2) 0.33532(8) 0.0768(5) 0.0704(8) Uani 1 1 d . . . . .
H13A H 0.132973 0.324297 -0.037780 0.106 Uiso 1 1 calc R U . . .
H13B H 0.127695 0.330052 0.192098 0.106 Uiso 1 1 calc R U . . .
H13C H 0.219593 0.320473 0.090593 0.106 Uiso 1 1 calc R U . . .
O6 O 0.80275(12) 0.89719(6) 0.5089(3) 0.0668(5) Uani 1 1 d . . . . .
H6 H 0.828610 0.873527 0.522020 0.100 Uiso 1 1 calc R U . . .
O7 O 0.46199(9) 0.79459(6) 0.5278(3) 0.0649(5) Uani 1 1 d . . . . .
O8 O 0.81524(9) 0.81240(5) 0.5548(3) 0.0537(4) Uani 1 1 d . . . . .
O9 O 0.49543(10) 0.71523(6) 0.2318(2) 0.0504(4) Uani 1 1 d . . . . .
H9 H 0.444412 0.714278 0.275093 0.076 Uiso 1 1 calc R U . . .
O10 O 0.61979(11) 0.70697(5) 0.9012(2) 0.0496(4) Uani 1 1 d . . . . .
H10 H 0.569712 0.710557 0.947039 0.074 Uiso 1 1 calc R U . . .
C14 C 0.55387(12) 0.69265(7) 0.3638(3) 0.0389(4) Uani 1 1 d . . . . .
H14 H 0.613648 0.694082 0.305872 0.047 Uiso 1 1 calc R U . . .
C15 C 0.53014(14) 0.64456(7) 0.3812(3) 0.0449(5) Uani 1 1 d . . . . .
H15 H 0.508220 0.630506 0.269108 0.054 Uiso 1 1 calc R U . . .
C16 C 0.53817(13) 0.62076(7) 0.5444(3) 0.0459(5) Uani 1 1 d . . . . .
C17 C 0.57074(17) 0.64074(8) 0.7335(4) 0.0521(5) Uani 1 1 d . . . . .
H17A H 0.614134 0.620953 0.792129 0.062 Uiso 1 1 calc R U . . .
H17B H 0.520946 0.643026 0.824293 0.062 Uiso 1 1 calc R U . . .
C17A C 0.61315(14) 0.68627(7) 0.7113(3) 0.0397(4) Uani 1 1 d . . . . .
C18 C 0.70887(13) 0.68316(7) 0.6357(3) 0.0422(4) Uani 1 1 d . . . . .
H18A H 0.743517 0.665399 0.726911 0.051 Uiso 1 1 calc R U . . .
H18B H 0.708860 0.668266 0.508869 0.051 Uiso 1 1 calc R U . . .
C19 C 0.75326(13) 0.72786(7) 0.6128(4) 0.0446(5) Uani 1 1 d . . . . .
H19A H 0.784731 0.734728 0.734176 0.053 Uiso 1 1 calc R U . . .
H19B H 0.797181 0.725913 0.508021 0.053 Uiso 1 1 calc R U . . .
C19A C 0.69087(12) 0.76506(6) 0.5669(3) 0.0349(4) Uani 1 1 d . . . . .
C20 C 0.73289(12) 0.80918(7) 0.5483(3) 0.0376(4) Uani 1 1 d . . . . .
C20A C 0.67663(13) 0.84805(6) 0.5247(3) 0.0388(4) Uani 1 1 d . . . . .
C21 C 0.71417(16) 0.89038(7) 0.5094(3) 0.0491(5) Uani 1 1 d . . . . .
C22 C 0.6586(2) 0.92707(7) 0.4948(4) 0.0585(6) Uani 1 1 d . . . . .
H22 H 0.683236 0.955102 0.482671 0.070 Uiso 1 1 calc R U . . .
C23 C 0.5681(2) 0.92217(8) 0.4980(4) 0.0591(6) Uani 1 1 d . . . . .
H23 H 0.531797 0.947019 0.491727 0.071 Uiso 1 1 calc R U . . .
C24 C 0.52938(16) 0.88053(8) 0.5106(3) 0.0504(5) Uani 1 1 d . . . . .
H24 H 0.467697 0.877534 0.510999 0.060 Uiso 1 1 calc R U . . .
C24A C 0.58346(13) 0.84356(6) 0.5225(3) 0.0387(4) Uani 1 1 d . . . . .
C25 C 0.54245(12) 0.79898(7) 0.5318(3) 0.0394(4) Uani 1 1 d . . . . .
C25A C 0.60178(11) 0.76010(6) 0.5532(3) 0.0338(4) Uani 1 1 d . . . . .
C25B C 0.55934(11) 0.71501(6) 0.5680(3) 0.0352(4) Uani 1 1 d . . . . .
H25B H 0.498800 0.718404 0.620208 0.042 Uiso 1 1 calc R U . . .
C26 C 0.51518(18) 0.57241(8) 0.5548(5) 0.0625(7) Uani 1 1 d . . . . .
H26A H 0.489555 0.563212 0.431533 0.094 Uiso 1 1 calc R U . . .
H26B H 0.473089 0.567578 0.659415 0.094 Uiso 1 1 calc R U . . .
H26C H 0.568238 0.555629 0.580086 0.094 Uiso 1 1 calc R U . . .

loop_
_atom_site_aniso_label
_atom_site_aniso_U_11
_atom_site_aniso_U_22
_atom_site_aniso_U_33
_atom_site_aniso_U_23
_atom_site_aniso_U_13
_atom_site_aniso_U_12
O1 0.0693(11) 0.0752(11) 0.0748(12) -0.0067(11) 0.0042(10) -0.0352(9)
O2 0.0368(7) 0.0478(8) 0.0804(12) 0.0059(9) -0.0035(8) -0.0035(6)
O3 0.0407(8) 0.0822(11) 0.0731(12) -0.0095(10) 0.0012(8) -0.0136(8)
O4 0.0628(9) 0.0505(8) 0.0457(8) 0.0079(7) -0.0151(7) -0.0036(8)
O5 0.1051(14) 0.0725(11) 0.0346(8) -0.0076(8) -0.0146(9) 0.0234(11)
C1 0.0461(10) 0.0462(11) 0.0320(9) 0.0040(8) -0.0013(8) 0.0000(9)
C2 0.0492(11) 0.0446(11) 0.0449(11) -0.0013(10) 0.0063(9) 0.0035(9)
C3 0.0591(12) 0.0470(11) 0.0489(12) 0.0070(10) 0.0176(11) 0.0140(10)
C4 0.096(2) 0.0594(14) 0.0432(13) 0.0121(12) 0.0036(13) 0.0199(14)
C4A 0.0740(15) 0.0573(13) 0.0325(10) -0.0017(10) -0.0098(10) 0.0196(12)
C5 0.0582(14) 0.0641(14) 0.0649(15) -0.0103(13) -0.0193(12) 0.0216(12)
C6 0.0446(12) 0.0699(16) 0.100(2) -0.0149(16) -0.0174(14) 0.0100(11)
C6A 0.0401(10) 0.0554(12) 0.0440(11) -0.0090(10) -0.0048(9) 0.0032(9)
C7 0.0393(10) 0.0626(12) 0.0385(10) -0.0079(10) -0.0010(9) -0.0071(9)
C7A 0.0484(10) 0.0478(10) 0.0293(9) -0.0046(8) -0.0008(8) -0.0087(8)
C8 0.0612(12) 0.0554(12) 0.0363(11) -0.0079(10) -0.0011(10) -0.0174(10)
C9 0.0839(16) 0.0427(11) 0.0385(11) -0.0044(10) -0.0005(11) -0.0115(11)
C10 0.0738(14) 0.0433(10) 0.0387(11) -0.0026(9) -0.0022(11) 0.0048(10)
C11 0.0513(11) 0.0453(10) 0.0349(10) -0.0032(9) -0.0030(9) 0.0015(9)
C11A 0.0442(9) 0.0434(10) 0.0267(9) -0.0020(8) -0.0015(8) -0.0032(8)
C12 0.0393(9) 0.0424(9) 0.0320(9) -0.0001(8) -0.0023(8) -0.0005(7)
C12A 0.0404(9) 0.0462(10) 0.0305(9) -0.0010(8) -0.0020(8) 0.0025(8)
C12B 0.0463(10) 0.0435(10) 0.0333(10) 0.0017(8) 0.0018(8) 0.0051(8)
C13 0.0857(18) 0.0479(13) 0.0776(19) 0.0151(13) 0.0346(16) 0.0164(12)
O6 0.0657(10) 0.0598(10) 0.0748(12) 0.0070(10) -0.0071(10) -0.0215(8)
O7 0.0315(7) 0.0623(9) 0.1010(15) -0.0061(10) -0.0044(9) 0.0077(6)
O8 0.0344(7) 0.0615(9) 0.0652(10) 0.0048(8) -0.0016(7) -0.0071(6)
O9 0.0462(7) 0.0636(9) 0.0414(8) 0.0048(7) -0.0114(7) -0.0014(7)
O10 0.0605(9) 0.0595(9) 0.0288(7) -0.0050(6) -0.0001(6) -0.0053(7)
C14 0.0354(9) 0.0511(11) 0.0303(9) -0.0021(8) -0.0034(7) 0.0006(8)
C15 0.0420(10) 0.0493(11) 0.0432(11) -0.0108(10) -0.0030(9) -0.0013(9)
C16 0.0420(9) 0.0441(10) 0.0516(13) -0.0064(10) 0.0048(9) -0.0011(8)
C17 0.0664(14) 0.0496(12) 0.0403(11) 0.0053(10) -0.0007(10) -0.0091(10)
C17A 0.0484(11) 0.0441(10) 0.0266(9) -0.0013(8) -0.0008(8) -0.0012(9)
C18 0.0425(10) 0.0433(10) 0.0408(10) -0.0025(9) -0.0070(8) 0.0096(8)
C19 0.0326(9) 0.0496(11) 0.0515(12) 0.0007(10) 0.0001(9) 0.0071(8)
C19A 0.0327(8) 0.0426(9) 0.0293(9) 0.0004(8) 0.0012(7) 0.0029(7)
C20 0.0340(8) 0.0484(10) 0.0304(9) 0.0005(8) -0.0003(7) -0.0027(8)
C20A 0.0471(10) 0.0420(10) 0.0272(9) -0.0007(8) -0.0027(8) -0.0011(8)
C21 0.0649(13) 0.0483(11) 0.0341(10) 0.0012(9) -0.0063(10) -0.0080(10)
C22 0.0953(19) 0.0409(11) 0.0394(12) -0.0001(10) -0.0094(12) -0.0022(11)
C23 0.0907(18) 0.0473(11) 0.0395(12) -0.0017(10) -0.0096(12) 0.0201(12)
C24 0.0605(12) 0.0535(12) 0.0371(11) -0.0028(10) -0.0057(10) 0.0171(10)
C24A 0.0440(9) 0.0453(10) 0.0267(9) -0.0005(8) -0.0044(8) 0.0080(8)
C25 0.0346(9) 0.0481(10) 0.0356(10) -0.0036(9) -0.0020(8) 0.0059(8)
C25A 0.0321(8) 0.0414(9) 0.0278(9) -0.0007(7) 0.0022(7) 0.0023(7)
C25B 0.0306(8) 0.0443(10) 0.0306(9) -0.0015(8) 0.0037(7) 0.0006(7)
C26 0.0657(15) 0.0459(12) 0.0757(18) -0.0062(12) 0.0062(13) -0.0050(10)

loop_
_atom_type_symbol
_atom_type_description
_atom_type_scat_dispersion_real
_atom_type_scat_dispersion_imag
_atom_type_scat_source
C C 0.0181 0.0091 'International Tables Vol C Tables 4.2.6.8 and 6.1.1.4'
H H 0.0000 0.0000 'International Tables Vol C Tables 4.2.6.8 and 6.1.1.4'
O O 0.0492 0.0322 'International Tables Vol C Tables 4.2.6.8 and 6.1.1.4'

loop_
_geom_angle_atom_site_label_1
_geom_angle_atom_site_label_2
_geom_angle_atom_site_label_3
_geom_angle
_geom_angle_site_symmetry_1
_geom_angle_site_symmetry_3
_geom_angle_publ_flag
C8 O1 H1 103(2) . . ?
C1 O4 H4 109.5 . . ?
C4A O5 H5 109.5 . . ?
O4 C1 H1A 107.4 . . ?
O4 C1 C2 110.68(17) . . ?
O4 C1 C12B 112.17(17) . . ?
C2 C1 H1A 107.4 . . ?
C2 C1 C12B 111.41(17) . . ?
C12B C1 H1A 107.4 . . ?
C1 C2 H2 117.6 . . ?
C3 C2 C1 124.8(2) . . ?
C3 C2 H2 117.6 . . ?
C2 C3 C4 121.3(2) . . ?
C2 C3 C13 123.0(2) . . ?
C4 C3 C13 115.7(2) . . ?
C3 C4 H4A 108.4 . . ?
C3 C4 H4B 108.4 . . ?
C3 C4 C4A 115.5(2) . . ?
H4A C4 H4B 107.5 . . ?
C4A C4 H4A 108.4 . . ?
C4A C4 H4B 108.4 . . ?
O5 C4A C4 107.8(2) . . ?
O5 C4A C5 105.9(2) . . ?
O5 C4A C12B 110.12(18) . . ?
C4 C4A C12B 111.1(2) . . ?
C5 C4A C4 112.6(2) . . ?
C5 C4A C12B 109.2(2) . . ?
C4A C5 H5A 109.1 . . ?
C4A C5 H5B 109.1 . . ?
C4A C5 C6 112.3(2) . . ?
H5A C5 H5B 107.9 . . ?
C6 C5 H5A 109.1 . . ?
C6 C5 H5B 109.1 . . ?
C5 C6 H6A 108.5 . . ?
C5 C6 H6B 108.5 . . ?
H6A C6 H6B 107.5 . . ?
C6A C6 C5 114.9(2) . . ?
C6A C6 H6A 108.5 . . ?
C6A C6 H6B 108.5 . . ?
C7 C6A C6 115.91(19) . . ?
C12A C6A C6 123.1(2) . . ?
C12A C6A C7 120.86(18) . . ?
O3 C7 C6A 119.4(2) . . ?
O3 C7 C7A 121.1(2) . . ?
C7A C7 C6A 119.49(17) . . ?
C8 C7A C7 121.28(19) . . ?
C11A C7A C7 119.86(18) . . ?
C11A C7A C8 118.8(2) . . ?
O1 C8 C7A 122.2(2) . . ?
O1 C8 C9 117.8(2) . . ?
C9 C8 C7A 120.0(2) . . ?
C8 C9 H9A 119.8 . . ?
C10 C9 C8 120.4(2) . . ?
C10 C9 H9A 119.8 . . ?
C9 C10 H10A 119.8 . . ?
C9 C10 C11 120.4(2) . . ?
C11 C10 H10A 119.8 . . ?
C10 C11 H11 120.1 . . ?
C11A C11 C10 119.7(2) . . ?
C11A C11 H11 120.1 . . ?
C7A C11A C12 119.79(18) . . ?
C11 C11A C7A 120.63(18) . . ?
C11 C11A C12 119.58(18) . . ?
O2 C12 C11A 120.66(17) . . ?
O2 C12 C12A 120.38(18) . . ?
C11A C12 C12A 118.95(17) . . ?
C6A C12A C12 120.93(19) . . ?
C6A C12A C12B 121.19(18) . . ?
C12 C12A C12B 117.85(17) . . ?
C1 C12B H12B 108.5 . . ?
C4A C12B C1 109.51(16) . . ?
C4A C12B H12B 108.5 . . ?
C12A C12B C1 111.04(16) . . ?
C12A C12B C4A 110.65(18) . . ?
C12A C12B H12B 108.5 . . ?
C3 C13 H13A 109.5 . . ?
C3 C13 H13B 109.5 . . ?
C3 C13 H13C 109.5 . . ?
H13A C13 H13B 109.5 . . ?
H13A C13 H13C 109.5 . . ?
H13B C13 H13C 109.5 . . ?
C21 O6 H6 109.5 . . ?
C14 O9 H9 109.5 . . ?
C17A O10 H10 109.5 . . ?
O9 C14 H14 106.9 . . ?
O9 C14 C15 111.59(16) . . ?
O9 C14 C25B 112.55(16) . . ?
C15 C14 H14 106.9 . . ?
C15 C14 C25B 111.60(17) . . ?
C25B C14 H14 106.9 . . ?
C14 C15 H15 117.6 . . ?
C16 C15 C14 124.80(19) . . ?
C16 C15 H15 117.6 . . ?
C15 C16 C17 121.49(19) . . ?
C15 C16 C26 123.2(2) . . ?
C17 C16 C26 115.3(2) . . ?
C16 C17 H17A 108.6 . . ?
C16 C17 H17B 108.6 . . ?
C16 C17 C17A 114.66(18) . . ?
H17A C17 H17B 107.6 . . ?
C17A C17 H17A 108.6 . . ?
C17A C17 H17B 108.6 . . ?
O10 C17A C17 109.63(16) . . ?
O10 C17A C18 105.19(16) . . ?
O10 C17A C25B 110.81(16) . . ?
C17 C17A C18 111.67(18) . . ?
C17 C17A C25B 110.85(17) . . ?
C18 C17A C25B 108.56(16) . . ?
C17A C18 H18A 109.0 . . ?
C17A C18 H18B 109.0 . . ?
H18A C18 H18B 107.8 . . ?
C19 C18 C17A 113.08(16) . . ?
C19 C18 H18A 109.0 . . ?
C19 C18 H18B 109.0 . . ?
C18 C19 H19A 108.6 . . ?
C18 C19 H19B 108.6 . . ?
H19A C19 H19B 107.6 . . ?
C19A C19 C18 114.74(16) . . ?
C19A C19 H19A 108.6 . . ?
C19A C19 H19B 108.6 . . ?
C20 C19A C19 115.47(16) . . ?
C25A C19A C19 123.37(18) . . ?
C25A C19A C20 121.06(16) . . ?
O8 C20 C19A 119.42(17) . . ?
O8 C20 C20A 121.16(18) . . ?
C20A C20 C19A 119.42(15) . . ?
C21 C20A C20 120.90(18) . . ?
C21 C20A C24A 119.13(19) . . ?
C24A C20A C20 119.95(17) . . ?
O6 C21 C20A 122.4(2) . . ?
O6 C21 C22 118.0(2) . . ?
C22 C21 C20A 119.6(2) . . ?
C21 C22 H22 119.8 . . ?
C23 C22 C21 120.5(2) . . ?
C23 C22 H22 119.8 . . ?
C22 C23 H23 119.5 . . ?
C22 C23 C24 121.0(2) . . ?
C24 C23 H23 119.5 . . ?
C23 C24 H24 120.3 . . ?
C24A C24 C23 119.5(2) . . ?
C24A C24 H24 120.3 . . ?
C20A C24A C25 120.00(17) . . ?
C24 C24A C20A 120.3(2) . . ?
C24 C24A C25 119.66(19) . . ?
O7 C25 C24A 120.69(17) . . ?
O7 C25 C25A 120.76(18) . . ?
C25A C25 C24A 118.52(16) . . ?
C19A C25A C25 120.87(17) . . ?
C19A C25A C25B 120.94(16) . . ?
C25 C25A C25B 118.14(15) . . ?
C14 C25B H25B 108.7 . . ?
C17A C25B C14 110.22(15) . . ?
C17A C25B H25B 108.7 . . ?
C25A C25B C14 111.11(15) . . ?
C25A C25B C17A 109.50(15) . . ?
C25A C25B H25B 108.7 . . ?
C16 C26 H26A 109.5 . . ?
C16 C26 H26B 109.5 . . ?
C16 C26 H26C 109.5 . . ?
H26A C26 H26B 109.5 . . ?
H26A C26 H26C 109.5 . . ?
H26B C26 H26C 109.5 . . ?

loop_
_geom_bond_atom_site_label_1
_geom_bond_atom_site_label_2
_geom_bond_distance
_geom_bond_site_symmetry_2
_geom_bond_publ_flag
O1 H1 1.02(4) . ?
O1 C8 1.349(3) . ?
O2 C12 1.221(2) . ?
O3 C7 1.240(3) . ?
O4 H4 0.8200 . ?
O4 C1 1.424(3) . ?
O5 H5 0.8200 . ?
O5 C4A 1.442(3) . ?
C1 H1A 0.9800 . ?
C1 C2 1.500(3) . ?
C1 C12B 1.542(3) . ?
C2 H2 0.9300 . ?
C2 C3 1.323(3) . ?
C3 C4 1.493(4) . ?
C3 C13 1.504(3) . ?
C4 H4A 0.9700 . ?
C4 H4B 0.9700 . ?
C4 C4A 1.532(4) . ?
C4A C5 1.514(4) . ?
C4A C12B 1.535(3) . ?
C5 H5A 0.9700 . ?
C5 H5B 0.9700 . ?
C5 C6 1.530(4) . ?
C6 H6A 0.9700 . ?
C6 H6B 0.9700 . ?
C6 C6A 1.499(3) . ?
C6A C7 1.485(3) . ?
C6A C12A 1.345(3) . ?
C7 C7A 1.466(3) . ?
C7A C8 1.406(3) . ?
C7A C11A 1.404(3) . ?
C8 C9 1.391(4) . ?
C9 H9A 0.9300 . ?
C9 C10 1.374(4) . ?
C10 H10A 0.9300 . ?
C10 C11 1.398(3) . ?
C11 H11 0.9300 . ?
C11 C11A 1.381(3) . ?
C11A C12 1.482(3) . ?
C12 C12A 1.484(3) . ?
C12A C12B 1.509(3) . ?
C12B H12B 0.9800 . ?
C13 H13A 0.9600 . ?
C13 H13B 0.9600 . ?
C13 H13C 0.9600 . ?
O6 H6 0.8200 . ?
O6 C21 1.345(3) . ?
O7 C25 1.215(2) . ?
O8 C20 1.240(2) . ?
O9 H9 0.8200 . ?
O9 C14 1.427(2) . ?
O10 H10 0.8200 . ?
O10 C17A 1.434(2) . ?
C14 H14 0.9800 . ?
C14 C15 1.505(3) . ?
C14 C25B 1.541(3) . ?
C15 H15 0.9300 . ?
C15 C16 1.325(3) . ?
C16 C17 1.498(3) . ?
C16 C26 1.507(3) . ?
C17 H17A 0.9700 . ?
C17 H17B 0.9700 . ?
C17 C17A 1.526(3) . ?
C17A C18 1.527(3) . ?
C17A C25B 1.533(3) . ?
C18 H18A 0.9700 . ?
C18 H18B 0.9700 . ?
C18 C19 1.517(3) . ?
C19 H19A 0.9700 . ?
C19 H19B 0.9700 . ?
C19 C19A 1.498(3) . ?
C19A C20 1.483(3) . ?
C19A C25A 1.348(2) . ?
C20 C20A 1.458(3) . ?
C20A C21 1.405(3) . ?
C20A C24A 1.405(3) . ?
C21 C22 1.393(3) . ?
C22 H22 0.9300 . ?
C22 C23 1.366(4) . ?
C23 H23 0.9300 . ?
C23 C24 1.391(4) . ?
C24 H24 0.9300 . ?
C24 C24A 1.385(3) . ?
C24A C25 1.485(3) . ?
C25 C25A 1.484(3) . ?
C25A C25B 1.511(3) . ?
C25B H25B 0.9800 . ?
C26 H26A 0.9600 . ?
C26 H26B 0.9600 . ?
C26 H26C 0.9600 . ?

loop_
_geom_torsion_atom_site_label_1
_geom_torsion_atom_site_label_2
_geom_torsion_atom_site_label_3
_geom_torsion_atom_site_label_4
_geom_torsion
_geom_torsion_site_symmetry_1
_geom_torsion_site_symmetry_2
_geom_torsion_site_symmetry_3
_geom_torsion_site_symmetry_4
_geom_torsion_publ_flag
O1 C8 C9 C10 -179.2(2) . . . . ?
O2 C12 C12A C6A -179.3(2) . . . . ?
O2 C12 C12A C12B -1.3(3) . . . . ?
O3 C7 C7A C8 -1.4(3) . . . . ?
O3 C7 C7A C11A -179.9(2) . . . . ?
O4 C1 C2 C3 -146.4(2) . . . . ?
O4 C1 C12B C4A 173.76(18) . . . . ?
O4 C1 C12B C12A -63.8(2) . . . . ?
O5 C4A C5 C6 -60.7(3) . . . . ?
O5 C4A C12B C1 -177.46(19) . . . . ?
O5 C4A C12B C12A 59.8(3) . . . . ?
C1 C2 C3 C4 -0.2(4) . . . . ?
C1 C2 C3 C13 178.1(2) . . . . ?
C2 C1 C12B C4A 49.1(2) . . . . ?
C2 C1 C12B C12A 171.54(17) . . . . ?
C2 C3 C4 C4A -8.5(4) . . . . ?
C3 C4 C4A O5 158.7(2) . . . . ?
C3 C4 C4A C5 -84.9(3) . . . . ?
C3 C4 C4A C12B 38.0(3) . . . . ?
C4 C4A C5 C6 -178.2(2) . . . . ?
C4 C4A C12B C1 -58.2(2) . . . . ?
C4 C4A C12B C12A 179.12(18) . . . . ?
C4A C5 C6 C6A -32.1(4) . . . . ?
C5 C4A C12B C1 66.6(2) . . . . ?
C5 C4A C12B C12A -56.1(2) . . . . ?
C5 C6 C6A C7 -178.7(2) . . . . ?
C5 C6 C6A C12A 4.7(4) . . . . ?
C6 C6A C7 O3 5.8(3) . . . . ?
C6 C6A C7 C7A -173.3(2) . . . . ?
C6 C6A C12A C12 173.7(2) . . . . ?
C6 C6A C12A C12B -4.2(4) . . . . ?
C6A C7 C7A C8 177.6(2) . . . . ?
C6A C7 C7A C11A -0.9(3) . . . . ?
C6A C12A C12B C1 -91.6(2) . . . . ?
C6A C12A C12B C4A 30.2(3) . . . . ?
C7 C6A C12A C12 -2.7(3) . . . . ?
C7 C6A C12A C12B 179.33(18) . . . . ?
C7 C7A C8 O1 1.3(3) . . . . ?
C7 C7A C8 C9 -177.4(2) . . . . ?
C7 C7A C11A C11 177.64(19) . . . . ?
C7 C7A C11A C12 -2.1(3) . . . . ?
C7A C8 C9 C10 -0.5(3) . . . . ?
C7A C11A C12 O2 -178.3(2) . . . . ?
C7A C11A C12 C12A 2.8(3) . . . . ?
C8 C7A C11A C11 -1.0(3) . . . . ?
C8 C7A C11A C12 179.33(19) . . . . ?
C8 C9 C10 C11 -0.5(3) . . . . ?
C9 C10 C11 C11A 0.7(3) . . . . ?
C10 C11 C11A C7A 0.0(3) . . . . ?
C10 C11 C11A C12 179.73(19) . . . . ?
C11 C11A C12 O2 2.0(3) . . . . ?
C11 C11A C12 C12A -176.93(18) . . . . ?
C11A C7A C8 O1 179.9(2) . . . . ?
C11A C7A C8 C9 1.2(3) . . . . ?
C11A C12 C12A C6A -0.3(3) . . . . ?
C11A C12 C12A C12B 177.69(17) . . . . ?
C12 C12A C12B C1 90.4(2) . . . . ?
C12 C12A C12B C4A -147.78(19) . . . . ?
C12A C6A C7 O3 -177.6(2) . . . . ?
C12A C6A C7 C7A 3.4(3) . . . . ?
C12B C1 C2 C3 -20.9(3) . . . . ?
C12B C4A C5 C6 57.9(3) . . . . ?
C13 C3 C4 C4A 173.0(2) . . . . ?
O6 C21 C22 C23 -178.8(2) . . . . ?
O7 C25 C25A C19A -176.9(2) . . . . ?
O7 C25 C25A C25B 0.5(3) . . . . ?
O8 C20 C20A C21 -0.3(3) . . . . ?
O8 C20 C20A C24A -178.5(2) . . . . ?
O9 C14 C15 C16 -145.5(2) . . . . ?
O9 C14 C25B C17A 172.73(16) . . . . ?
O9 C14 C25B C25A -65.7(2) . . . . ?
O10 C17A C18 C19 -60.9(2) . . . . ?
O10 C17A C25B C14 179.23(15) . . . . ?
O10 C17A C25B C25A 56.7(2) . . . . ?
C14 C15 C16 C17 1.5(3) . . . . ?
C14 C15 C16 C26 -178.9(2) . . . . ?
C15 C14 C25B C17A 46.4(2) . . . . ?
C15 C14 C25B C25A 167.93(15) . . . . ?
C15 C16 C17 C17A -13.4(3) . . . . ?
C16 C17 C17A O10 164.63(19) . . . . ?
C16 C17 C17A C18 -79.2(2) . . . . ?
C16 C17 C17A C25B 42.0(3) . . . . ?
C17 C17A C18 C19 -179.73(18) . . . . ?
C17 C17A C25B C14 -58.8(2) . . . . ?
C17 C17A C25B C25A 178.68(16) . . . . ?
C17A C18 C19 C19A -29.3(3) . . . . ?
C18 C17A C25B C14 64.2(2) . . . . ?
C18 C17A C25B C25A -58.3(2) . . . . ?
C18 C19 C19A C20 178.72(18) . . . . ?
C18 C19 C19A C25A 2.2(3) . . . . ?
C19 C19A C20 O8 5.9(3) . . . . ?
C19 C19A C20 C20A -173.53(18) . . . . ?
C19 C19A C25A C25 172.41(18) . . . . ?
C19 C19A C25A C25B -4.9(3) . . . . ?
C19A C20 C20A C21 179.12(18) . . . . ?
C19A C20 C20A C24A 0.9(3) . . . . ?
C19A C25A C25B C14 -88.5(2) . . . . ?
C19A C25A C25B C17A 33.5(2) . . . . ?
C20 C19A C25A C25 -3.9(3) . . . . ?
C20 C19A C25A C25B 178.76(16) . . . . ?
C20 C20A C21 O6 2.3(3) . . . . ?
C20 C20A C21 C22 -177.5(2) . . . . ?
C20 C20A C24A C24 176.60(18) . . . . ?
C20 C20A C24A C25 -3.8(3) . . . . ?
C20A C21 C22 C23 0.9(4) . . . . ?
C20A C24A C25 O7 -179.2(2) . . . . ?
C20A C24A C25 C25A 3.0(3) . . . . ?
C21 C20A C24A C24 -1.6(3) . . . . ?
C21 C20A C24A C25 177.96(18) . . . . ?
C21 C22 C23 C24 -1.7(4) . . . . ?
C22 C23 C24 C24A 0.8(4) . . . . ?
C23 C24 C24A C20A 0.9(3) . . . . ?
C23 C24 C24A C25 -178.7(2) . . . . ?
C24 C24A C25 O7 0.4(3) . . . . ?
C24 C24A C25 C25A -177.41(18) . . . . ?
C24A C20A C21 O6 -179.5(2) . . . . ?
C24A C20A C21 C22 0.7(3) . . . . ?
C24A C25 C25A C19A 1.0(3) . . . . ?
C24A C25 C25A C25B 178.36(17) . . . . ?
C25 C25A C25B C14 94.16(19) . . . . ?
C25 C25A C25B C17A -143.86(17) . . . . ?
C25A C19A C20 O8 -177.5(2) . . . . ?
C25A C19A C20 C20A 3.1(3) . . . . ?
C25B C14 C15 C16 -18.6(3) . . . . ?
C25B C17A C18 C19 57.8(2) . . . . ?
C26 C16 C17 C17A 166.9(2) . . . . ?
